data_7224728
loop_
_publ_author_name
'Anio\/la, Michalina'
'Katrusiak, Andrzej'

_publ_section_title
;
 Pressure-preferred symmetric reactions of 4,4&#x2032;-bipyridine
 hydrobromide
;
_journal_issue 18
_journal_name_full CrystEngComm
_journal_page_first 3223
_journal_paper_doi 10.1039/C6CE00356G
_journal_volume 18
_journal_year 2016
_chemical_formula_moiety 'C10 H10 Br2 N2'
_chemical_formula_sum 'C10 H10 Br2 N2'
_chemical_formula_weight 318.02
_chemical_name_common 'bipyridine hydrobromide'
_chemical_name_systematic 'bipyridine hydrobromide'
_space_group_IT_number 2
_symmetry_cell_setting triclinic
_symmetry_space_group_name_Hall '-P 1'
_symmetry_space_group_name_H-M 'P -1'
_atom_sites_solution_hydrogens geom
_atom_sites_solution_primary direct
_atom_sites_solution_secondary difmap
_audit_creation_method SHELXL-97
_audit_update_record
;
2016-02-10 deposited with the CCDC.
2016-03-24 downloaded from the CCDC.
;
_cell_angle_alpha 70.89(4)
_cell_angle_beta 86.82(4)
_cell_angle_gamma 77.82(2)
_cell_formula_units_Z 1
_cell_length_a 4.8450(11)
_cell_length_b 7.453(2)
_cell_length_c 7.875(5)
_cell_measurement_pressure 50000
_cell_measurement_reflns_used 953
_cell_measurement_temperature 296(2)
_cell_measurement_theta_max 26.44
_cell_measurement_theta_min 4.30
_cell_volume 262.6(2)
_computing_cell_refinement 'CrysAlis (Oxford Diffraction, 2002)'
_computing_data_collection 'CrysAlis (Oxford Diffraction, 2002)'
_computing_data_reduction 'CrysAlis (Oxford Diffraction, 2002)'
_computing_molecular_graphics 'Mercury (2008)'
_computing_publication_material 'SHELXL-97 (Sheldrick, 1997)'
_computing_structure_refinement 'SHELXL-97 (Sheldrick, 1997)'
_computing_structure_solution 'SHELXS-97 (Sheldrick, 1990)'
_diffrn_ambient_temperature 296(2)
_diffrn_measured_fraction_theta_full 0.145
_diffrn_measured_fraction_theta_max 0.145
_diffrn_measurement_device_type 'multiwire proportional'
_diffrn_measurement_method 'phi and omega scans'
_diffrn_radiation_monochromator graphite
_diffrn_radiation_source 'fine-focus sealed tube'
_diffrn_radiation_type MoK\a
_diffrn_radiation_wavelength 0.71073
_diffrn_reflns_av_R_equivalents 0.0487
_diffrn_reflns_av_sigmaI/netI 0.0297
_diffrn_reflns_limit_h_max 6
_diffrn_reflns_limit_h_min -6
_diffrn_reflns_limit_k_max 9
_diffrn_reflns_limit_k_min -9
_diffrn_reflns_limit_l_max 3
_diffrn_reflns_limit_l_min -3
_diffrn_reflns_number 953
_diffrn_reflns_theta_full 26.44
_diffrn_reflns_theta_max 26.44
_diffrn_reflns_theta_min 4.30
_exptl_absorpt_coefficient_mu 7.677
_exptl_absorpt_correction_T_max 0.398
_exptl_absorpt_correction_T_min 0.354
_exptl_absorpt_correction_type integration
_exptl_absorpt_process_details
;
Katrusiak, A. (2003). REDSHABS - Program for correcting
reflections intensities for DAC absorption, gasket shadowing
and sample crystal absorption. Adam Mickiewicz University, Pozna\'n.
Katrusiak, A. (2004). Z. Kristallogr. 219, 461-467

Data were collected at room temperature and pressure of 0.05(5) GPa
 (50000 kPa) with the crystal obtained by the in-situ high-pressure
 crystallization technique. Pressure was determined by monitoring 
the shift of the ruby R1-fluorescence line.
;
_exptl_crystal_colour colourless
_exptl_crystal_density_diffrn 2.011
_exptl_crystal_density_method 'not measured'
_exptl_crystal_description plate
_exptl_crystal_F_000 154
_exptl_crystal_size_max 0.26
_exptl_crystal_size_mid 0.11
_exptl_crystal_size_min 0.10
_refine_diff_density_max 0.299
_refine_diff_density_min -0.262
_refine_diff_density_rms 0.050
_refine_ls_extinction_method none
_refine_ls_goodness_of_fit_ref 1.438
_refine_ls_hydrogen_treatment constr
_refine_ls_matrix_type full
_refine_ls_number_parameters 34
_refine_ls_number_reflns 155
_refine_ls_number_restraints 6
_refine_ls_restrained_S_all 1.605
_refine_ls_R_factor_all 0.0427
_refine_ls_R_factor_gt 0.0332
_refine_ls_shift/su_max 0.000
_refine_ls_shift/su_mean 0.000
_refine_ls_structure_factor_coef Fsqd
_refine_ls_weighting_details 'calc w=1/[\s^2^(Fo^2^)+(0.0244P)^2^+0.2640P] where P=(Fo^2^+2Fc^2^)/3'
_refine_ls_weighting_scheme calc
_refine_ls_wR_factor_gt 0.0656
_refine_ls_wR_factor_ref 0.0693
_reflns_number_gt 134
_reflns_number_total 155
_reflns_threshold_expression >2sigma(I)
_cod_data_source_file c6ce00356g2.cif
_cod_data_source_block 05G
_cod_depositor_comments 'Adding full bibliography for 7224724--7224729.cif.'
_cod_original_cell_volume 262.61(19)
_cod_original_sg_symbol_H-M P-1
_cod_database_code 7224728

loop_
_symmetry_equiv_pos_as_xyz
'x, y, z'
'-x, -y, -z'

loop_
_atom_site_label
_atom_site_type_symbol
_atom_site_fract_x
_atom_site_fract_y
_atom_site_fract_z
_atom_site_U_iso_or_equiv
_atom_site_adp_type
_atom_site_occupancy
_atom_site_symmetry_multiplicity
_atom_site_calc_flag
_atom_site_refinement_flags
Br1 Br 0.1229(3) 0.3427(4) 0.8271(9) 0.0425(9) Uani 1 1 d U
N1 N 0.578(3) 0.684(4) 0.762(8) 0.040(4) Uiso 1 1 d .
H1 H 0.7251 0.6118 0.8232 0.048 Uiso 1 1 calc R
C2 C 0.383(3) 0.784(4) 0.838(9) 0.049(5) Uiso 1 1 d .
H2 H 0.4002 0.7721 0.9587 0.059 Uiso 1 1 calc R
C3 C 0.148(4) 0.908(5) 0.736(11) 0.035(6) Uiso 1 1 d .
H3 H 0.0070 0.9755 0.7901 0.041 Uiso 1 1 calc R
C4 C 0.120(4) 0.933(5) 0.546(11) 0.029(5) Uiso 1 1 d .
C5 C 0.323(3) 0.819(4) 0.471(8) 0.038(4) Uiso 1 1 d .
H5 H 0.3089 0.8261 0.3519 0.046 Uiso 1 1 calc R
C6 C 0.548(3) 0.694(4) 0.582(9) 0.025(4) Uiso 1 1 d .
H6 H 0.6827 0.6155 0.5343 0.030 Uiso 1 1 calc R

loop_
_atom_site_aniso_label
_atom_site_aniso_U_11
_atom_site_aniso_U_22
_atom_site_aniso_U_33
_atom_site_aniso_U_23
_atom_site_aniso_U_13
_atom_site_aniso_U_12
Br1 0.0399(9) 0.0433(10) 0.0415(17) -0.0137(11) 0.0003(11) -0.0024(6)

loop_
_atom_type_symbol
_atom_type_description
_atom_type_scat_dispersion_real
_atom_type_scat_dispersion_imag
_atom_type_scat_source
C C 0.0033 0.0016 'International Tables Vol C Tables 4.2.6.8 and 6.1.1.4'
H H 0.0000 0.0000 'International Tables Vol C Tables 4.2.6.8 and 6.1.1.4'
N N 0.0061 0.0033 'International Tables Vol C Tables 4.2.6.8 and 6.1.1.4'
Br Br -0.2901 2.4595 'International Tables Vol C Tables 4.2.6.8 and 6.1.1.4'

loop_
_geom_angle_atom_site_label_1
_geom_angle_atom_site_label_2
_geom_angle_atom_site_label_3
_geom_angle
_geom_angle_site_symmetry_3
C2 N1 C6 121(4) .
N1 C2 C3 119(5) .
C2 C3 C4 121(3) .
C3 C4 C5 118(5) .
C3 C4 C4 116(5) 2_576
C5 C4 C4 125(8) 2_576
C6 C5 C4 118(5) .
N1 C6 C5 122(3) .

loop_
_geom_bond_atom_site_label_1
_geom_bond_atom_site_label_2
_geom_bond_distance
_geom_bond_site_symmetry_2
N1 C2 1.32(3) .
N1 C6 1.41(9) .
C2 C3 1.40(6) .
C3 C4 1.45(12) .
C4 C5 1.39(3) .
C4 C4 1.42(10) 2_576
C5 C6 1.40(6) .
